data_7707864
loop_
_publ_author_name
'Basak, Dipmalya'
'Smythe, Lucy'
'Herchel, Radovan'
'Murrie, Mark'
'Nemec, Ivan'
'Ray, Debashis'

_publ_section_title
;
 From tetranuclear to pentanuclear [Co-Ln] (Ln = Gd, Tb, Dy, Ho) complexes
 across the lanthanide series: effect of varying sequence of ligand
 addition.
;
_journal_issue 34
_journal_name_full 'Dalton transactions (Cambridge, England : 2003)'
_journal_page_first 11861
_journal_page_last 11877
_journal_paper_doi 10.1039/d1dt02038b
_journal_volume 50
_journal_year 2021
_chemical_formula_moiety 'C64 H110 Co3 Ho2 N4 O24'
_chemical_formula_sum 'C64 H110 Co3 Ho2 N4 O24'
_chemical_formula_weight 1826.20
_space_group_crystal_system monoclinic
_space_group_IT_number 15
_space_group_name_Hall '-C 2yc'
_space_group_name_H-M_alt 'C 1 2/c 1'
_atom_sites_solution_hydrogens geom
_audit_creation_method SHELXL-2014/7
_audit_update_record
;
2021-06-15 deposited with the CCDC.	2021-07-21 downloaded from the CCDC.
;
_cell_angle_alpha 90
_cell_angle_beta 100.139(7)
_cell_angle_gamma 90
_cell_formula_units_Z 4
_cell_length_a 24.397(5)
_cell_length_b 17.486(3)
_cell_length_c 18.601(3)
_cell_measurement_reflns_used 43443
_cell_measurement_temperature 100(2)
_cell_measurement_theta_max 2.980
_cell_measurement_theta_min 2.980
_cell_volume 7811(2)
_computing_cell_refinement 'Bruker SMART'
_computing_data_collection 'Bruker SMART'
_computing_data_reduction 'Bruker SAINT'
_computing_molecular_graphics Diamond
_computing_publication_material 'SHELXL-2014/7 (Sheldrick, 2014)'
_computing_structure_refinement 'SHELXL-2014/7 (Sheldrick, 2014)'
_computing_structure_solution 'SHELXS-2014/7 (Sheldrick, 2014)'
_diffrn_ambient_temperature 100(2)
_diffrn_measured_fraction_theta_full 0.992
_diffrn_measured_fraction_theta_max 0.992
_diffrn_measurement_device_type 'CCD area detector'
_diffrn_measurement_method 'phi and omega scans'
_diffrn_radiation_type MoK\a
_diffrn_radiation_wavelength 0.71073
_diffrn_reflns_av_R_equivalents 0.1094
_diffrn_reflns_av_unetI/netI 0.0745
_diffrn_reflns_Laue_measured_fraction_full 0.992
_diffrn_reflns_Laue_measured_fraction_max 0.992
_diffrn_reflns_limit_h_max 29
_diffrn_reflns_limit_h_min -28
_diffrn_reflns_limit_k_max 20
_diffrn_reflns_limit_k_min -20
_diffrn_reflns_limit_l_max 21
_diffrn_reflns_limit_l_min -22
_diffrn_reflns_number 43443
_diffrn_reflns_point_group_measured_fraction_full 0.992
_diffrn_reflns_point_group_measured_fraction_max 0.992
_diffrn_reflns_theta_full 25.102
_diffrn_reflns_theta_max 25.102
_diffrn_reflns_theta_min 2.980
_diffrn_source 'fine-focus sealed tube'
_exptl_absorpt_coefficient_mu 2.698
_exptl_absorpt_correction_T_max 0.599
_exptl_absorpt_correction_T_min 0.529
_exptl_absorpt_correction_type multi-scan
_exptl_absorpt_process_details 'SADABS (Sheldrick, 1997)'
_exptl_crystal_colour Red
_exptl_crystal_density_diffrn 1.553
_exptl_crystal_description Block
_exptl_crystal_F_000 3716
_exptl_crystal_size_max 0.25
_exptl_crystal_size_mid 0.20
_exptl_crystal_size_min 0.19
_refine_diff_density_max 0.984
_refine_diff_density_min -1.490
_refine_diff_density_rms 0.112
_refine_ls_extinction_method none
_refine_ls_goodness_of_fit_ref 1.087
_refine_ls_hydrogen_treatment constr
_refine_ls_matrix_type full
_refine_ls_number_parameters 514
_refine_ls_number_reflns 6908
_refine_ls_number_restraints 82
_refine_ls_restrained_S_all 1.084
_refine_ls_R_factor_all 0.1182
_refine_ls_R_factor_gt 0.0558
_refine_ls_shift/su_max 0.001
_refine_ls_shift/su_mean 0.000
_refine_ls_structure_factor_coef Fsqd
_refine_ls_weighting_details 'w=1/[\s^2^(Fo^2^)+(0.0377P)^2^+57.7716P] where P=(Fo^2^+2Fc^2^)/3'
_refine_ls_weighting_scheme calc
_refine_ls_wR_factor_gt 0.1079
_refine_ls_wR_factor_ref 0.1406
_reflns_Friedel_coverage 0.000
_reflns_number_gt 4149
_reflns_number_total 6908
_reflns_threshold_expression 'I > 2\s(I)'
_cod_data_source_file d1dt02038b2.cif
_cod_data_source_block Complex5
_cod_depositor_comments 'Adding full bibliography for 7707862--7707866.cif.'
_cod_original_sg_symbol_H-M 'C 2/c'
_cod_database_code 7707864
_shelx_shelxl_version_number 2014/7
_shelx_space_group_comment
;
The symmetry employed for this shelxl refinement is uniquely defined
by the following loop, which should always be used as a source of
symmetry information in preference to the above space-group names.
They are only intended as comments.
;

loop_
_space_group_symop_operation_xyz
'x, y, z'
'-x, y, -z+1/2'
'x+1/2, y+1/2, z'
'-x+1/2, y+1/2, -z+1/2'
'-x, -y, -z'
'x, -y, z-1/2'
'-x+1/2, -y+1/2, -z'
'x+1/2, -y+1/2, z-1/2'

loop_
_atom_site_label
_atom_site_type_symbol
_atom_site_fract_x
_atom_site_fract_y
_atom_site_fract_z
_atom_site_U_iso_or_equiv
_atom_site_adp_type
_atom_site_occupancy
_atom_site_site_symmetry_order
_atom_site_calc_flag
_atom_site_refinement_flags_posn
_atom_site_refinement_flags_adp
_atom_site_refinement_flags_occupancy
_atom_site_disorder_assembly
_atom_site_disorder_group
C23B C 0.4538(13) 0.7309(18) 0.5473(16) 0.085(4) Uani 0.282(13) 1 d D . P A 2
C26B C 0.4917(15) 0.680(2) 0.6030(19) 0.111(3) Uani 0.282(13) 1 d D . P A 2
H26A H 0.4687 0.6441 0.6253 0.167 Uiso 0.282(13) 1 calc R U P A 2
H26B H 0.5173 0.6512 0.5780 0.167 Uiso 0.282(13) 1 calc R U P A 2
H26C H 0.5131 0.7120 0.6410 0.167 Uiso 0.282(13) 1 calc R U P A 2
C24B C 0.417(2) 0.676(3) 0.495(2) 0.111(3) Uani 0.282(13) 1 d D . P A 2
H24A H 0.3960 0.6425 0.5225 0.167 Uiso 0.282(13) 1 calc R U P A 2
H24B H 0.3906 0.7057 0.4593 0.167 Uiso 0.282(13) 1 calc R U P A 2
H24C H 0.4403 0.6448 0.4684 0.167 Uiso 0.282(13) 1 calc R U P A 2
C25B C 0.4139(18) 0.773(2) 0.591(2) 0.111(3) Uani 0.282(13) 1 d D . P A 2
H25A H 0.3921 0.7351 0.6123 0.167 Uiso 0.282(13) 1 calc R U P A 2
H25B H 0.4357 0.8038 0.6293 0.167 Uiso 0.282(13) 1 calc R U P A 2
H25C H 0.3888 0.8060 0.5574 0.167 Uiso 0.282(13) 1 calc R U P A 2
C23A C 0.4493(6) 0.7501(8) 0.5541(7) 0.085(4) Uani 0.718(13) 1 d D . P A 1
C24A C 0.4292(9) 0.6741(9) 0.5207(9) 0.111(3) Uani 0.718(13) 1 d D . P A 1
H24D H 0.4033 0.6510 0.5492 0.167 Uiso 0.718(13) 1 calc R U P A 1
H24E H 0.4102 0.6820 0.4703 0.167 Uiso 0.718(13) 1 calc R U P A 1
H24F H 0.4611 0.6400 0.5210 0.167 Uiso 0.718(13) 1 calc R U P A 1
C25A C 0.4756(7) 0.7400(10) 0.6340(7) 0.111(3) Uani 0.718(13) 1 d D . P A 1
H25D H 0.4487 0.7158 0.6603 0.167 Uiso 0.718(13) 1 calc R U P A 1
H25E H 0.5088 0.7077 0.6376 0.167 Uiso 0.718(13) 1 calc R U P A 1
H25F H 0.4862 0.7902 0.6557 0.167 Uiso 0.718(13) 1 calc R U P A 1
C26A C 0.4004(7) 0.8057(9) 0.5482(9) 0.111(3) Uani 0.718(13) 1 d D . P A 1
H26D H 0.3724 0.7851 0.5748 0.167 Uiso 0.718(13) 1 calc R U P A 1
H26E H 0.4136 0.8552 0.5692 0.167 Uiso 0.718(13) 1 calc R U P A 1
H26F H 0.3837 0.8126 0.4967 0.167 Uiso 0.718(13) 1 calc R U P A 1
C12B C 0.7761(13) 0.4240(15) 0.5424(15) 0.149(9) Uani 0.533(11) 1 d D . P B 2
H12A H 0.8088 0.3956 0.5331 0.224 Uiso 0.533(11) 1 calc R U P B 2
H12B H 0.7851 0.4500 0.5897 0.224 Uiso 0.533(11) 1 calc R U P B 2
H12C H 0.7451 0.3886 0.5430 0.224 Uiso 0.533(11) 1 calc R U P B 2
C11B C 0.7606(13) 0.4797(16) 0.486(2) 0.111(13) Uani 0.467(11) 1 d D U P B 2
H11A H 0.7529 0.4527 0.4384 0.133 Uiso 0.467(11) 1 calc R U P B 2
H11B H 0.7928 0.5139 0.4850 0.133 Uiso 0.467(11) 1 calc R U P B 2
C10B C 0.7105(12) 0.5286(14) 0.4926(14) 0.070(8) Uani 0.467(11) 1 d D . P B 2
H10A H 0.6789 0.4947 0.4973 0.085 Uiso 0.467(11) 1 calc R U P B 2
H10B H 0.7192 0.5594 0.5378 0.085 Uiso 0.467(11) 1 calc R U P B 2
C9B C 0.693(2) 0.582(3) 0.429(2) 0.066(12) Uani 0.467(11) 1 d D U P B 2
H9B1 H 0.7248 0.6161 0.4258 0.079 Uiso 0.467(11) 1 calc R U P B 2
H9B2 H 0.6870 0.5502 0.3838 0.079 Uiso 0.467(11) 1 calc R U P B 2
C13B C 0.5964(8) 0.5764(10) 0.4306(9) 0.054(6) Uani 0.467(11) 1 d . . P B 2
H13A H 0.5982 0.5582 0.4814 0.064 Uiso 0.467(11) 1 calc R U P B 2
H13B H 0.6000 0.5315 0.3994 0.064 Uiso 0.467(11) 1 calc R U P B 2
C14B C 0.6548(10) 0.7679(13) 0.4542(9) 0.052(4) Uani 0.467(11) 1 d D . P B 2
H14A H 0.6463 0.8084 0.4878 0.062 Uiso 0.467(11) 1 calc R U P B 2
H14B H 0.6945 0.7732 0.4500 0.062 Uiso 0.467(11) 1 calc R U P B 2
C15B C 0.6469(10) 0.6912(10) 0.4881(10) 0.052(6) Uani 0.467(11) 1 d . . P B 2
H15A H 0.6125 0.6914 0.5095 0.062 Uiso 0.467(11) 1 calc R U P B 2
H15B H 0.6788 0.6799 0.5274 0.062 Uiso 0.467(11) 1 calc R U P B 2
C16B C 0.5402(10) 0.6158(14) 0.4043(12) 0.052(4) Uani 0.467(11) 1 d D . P B 2
H16A H 0.5118 0.5779 0.3830 0.062 Uiso 0.467(11) 1 calc R U P B 2
H16B H 0.5272 0.6419 0.4454 0.062 Uiso 0.467(11) 1 calc R U P B 2
N2B N 0.6427(11) 0.6303(15) 0.4275(15) 0.049(6) Uani 0.467(11) 1 d . . P B 2
C9A C 0.6997(18) 0.595(2) 0.4416(15) 0.056(10) Uani 0.533(11) 1 d D U P B 1
H9A1 H 0.7295 0.6068 0.4134 0.067 Uiso 0.533(11) 1 calc R U P B 1
H9A2 H 0.6778 0.5522 0.4162 0.067 Uiso 0.533(11) 1 calc R U P B 1
C12A C 0.7350(16) 0.4327(19) 0.491(2) 0.149(9) Uani 0.467(11) 1 d D . P B 1
H12D H 0.7597 0.3890 0.4882 0.224 Uiso 0.467(11) 1 calc R U P B 1
H12E H 0.7120 0.4224 0.5284 0.224 Uiso 0.467(11) 1 calc R U P B 1
H12F H 0.7110 0.4407 0.4439 0.224 Uiso 0.467(11) 1 calc R U P B 1
C11A C 0.7678(13) 0.4998(15) 0.511(2) 0.108(11) Uani 0.533(11) 1 d D U P B 1
H11C H 0.7913 0.5108 0.4741 0.130 Uiso 0.533(11) 1 calc R U P B 1
H11D H 0.7924 0.4924 0.5590 0.130 Uiso 0.533(11) 1 calc R U P B 1
C10A C 0.7278(11) 0.5654(13) 0.5153(12) 0.078(7) Uani 0.533(11) 1 d D . P B 1
H10C H 0.6989 0.5482 0.5428 0.093 Uiso 0.533(11) 1 calc R U P B 1
H10D H 0.7485 0.6079 0.5429 0.093 Uiso 0.533(11) 1 calc R U P B 1
C13A C 0.6143(10) 0.6518(14) 0.4676(11) 0.075(6) Uani 0.533(11) 1 d . . P B 1
H13C H 0.6049 0.7019 0.4871 0.090 Uiso 0.533(11) 1 calc R U P B 1
H13D H 0.6219 0.6155 0.5090 0.090 Uiso 0.533(11) 1 calc R U P B 1
C14A C 0.6698(8) 0.8010(13) 0.4395(10) 0.078(7) Uani 0.533(11) 1 d D . P B 1
H14C H 0.6576 0.8307 0.4792 0.094 Uiso 0.533(11) 1 calc R U P B 1
H14D H 0.6966 0.8324 0.4180 0.094 Uiso 0.533(11) 1 calc R U P B 1
C15A C 0.6978(9) 0.7248(11) 0.4702(9) 0.069(6) Uani 0.533(11) 1 d . . P B 1
H15C H 0.7359 0.7214 0.4591 0.082 Uiso 0.533(11) 1 calc R U P B 1
H15D H 0.7003 0.7230 0.5238 0.082 Uiso 0.533(11) 1 calc R U P B 1
C16A C 0.5651(8) 0.6235(12) 0.4136(10) 0.052(4) Uani 0.533(11) 1 d D . P B 1
H16C H 0.5735 0.5714 0.3979 0.062 Uiso 0.533(11) 1 calc R U P B 1
H16D H 0.5326 0.6197 0.4387 0.062 Uiso 0.533(11) 1 calc R U P B 1
N2A N 0.6637(11) 0.6600(15) 0.4358(15) 0.061(7) Uani 0.533(11) 1 d . . P B 1
C20A C 0.6791(8) 0.4778(9) 0.2220(10) 0.141(5) Uani 0.739(12) 1 d D . P C 1
H20A H 0.6899 0.4288 0.2030 0.211 Uiso 0.739(12) 1 calc R U P C 1
H20B H 0.6962 0.4826 0.2736 0.211 Uiso 0.739(12) 1 calc R U P C 1
H20C H 0.6920 0.5198 0.1942 0.211 Uiso 0.739(12) 1 calc R U P C 1
C20B C 0.673(2) 0.526(2) 0.162(3) 0.141(5) Uani 0.261(12) 1 d D . P C 2
H20D H 0.6904 0.4841 0.1388 0.211 Uiso 0.261(12) 1 calc R U P C 2
H20E H 0.7012 0.5547 0.1942 0.211 Uiso 0.261(12) 1 calc R U P C 2
H20F H 0.6529 0.5595 0.1241 0.211 Uiso 0.261(12) 1 calc R U P C 2
Ho1 Ho 0.52940(2) 0.81254(2) 0.35129(2) 0.05862(17) Uani 1 1 d . . . . .
Co2 Co 0.5000 0.65368(9) 0.2500 0.0631(5) Uani 1 2 d S T P B .
Co1 Co 0.62715(6) 0.68947(7) 0.33328(6) 0.0680(4) Uani 1 1 d . . . . .
O4 O 0.5499(3) 0.6710(3) 0.3492(3) 0.0592(17) Uani 1 1 d D . . . .
O9 O 0.5454(3) 0.8976(3) 0.1624(3) 0.0642(17) Uani 1 1 d . . . . .
O3 O 0.5444(3) 0.7517(3) 0.2315(3) 0.0597(16) Uani 1 1 d . . . . .
O8 O 0.5596(3) 0.9041(3) 0.2835(3) 0.0637(17) Uani 1 1 d . . . . .
O10 O 0.4921(3) 0.7674(3) 0.4472(3) 0.0701(18) Uani 1 1 d . . . . .
O12 O 0.5594(3) 0.9017(3) 0.4442(3) 0.074(2) Uani 1 1 d . . . . .
H13 H 0.5744 0.8806 0.4906 0.089 Uiso 1 1 calc R U . . .
O5 O 0.6215(3) 0.7817(3) 0.3831(3) 0.075(2) Uani 1 1 d D . . . .
O6 O 0.5508(4) 0.5784(4) 0.2135(4) 0.082(2) Uani 1 1 d . . . . .
O7 O 0.6334(3) 0.5935(4) 0.2867(4) 0.079(2) Uani 1 1 d . . . . .
O1 O 0.7015(3) 0.7092(4) 0.3262(3) 0.0727(19) Uani 1 1 d . . . . .
O2 O 0.8086(3) 0.7073(4) 0.3403(4) 0.083(2) Uani 1 1 d . . . . .
N1 N 0.6013(4) 0.7373(4) 0.2430(4) 0.059(2) Uani 1 1 d . . . . .
O11 O 0.5163(4) 0.8409(4) 0.5448(4) 0.106(3) Uani 1 1 d . . . . .
C28 C 0.5707(4) 0.9227(5) 0.2225(6) 0.065(3) Uani 1 1 d . . . . .
C17 C 0.5992(8) 0.5579(6) 0.2380(7) 0.088(4) Uani 1 1 d . . . . .
C7 C 0.6280(5) 0.7542(5) 0.1925(5) 0.066(3) Uani 1 1 d . . . . .
H7 H 0.6078 0.7734 0.1478 0.080 Uiso 1 1 calc R U . . .
C1 C 0.7203(5) 0.7251(5) 0.2673(6) 0.068(3) Uani 1 1 d . . . . .
C6 C 0.6876(5) 0.7455(5) 0.1999(5) 0.068(3) Uani 1 1 d . . . . .
C2 C 0.7786(5) 0.7251(6) 0.2725(6) 0.076(3) Uani 1 1 d . . . . .
C22 C 0.4890(5) 0.7870(6) 0.5121(6) 0.076(3) Uani 1 1 d D . . . .
C5 C 0.7126(6) 0.7636(7) 0.1407(6) 0.092(4) Uani 1 1 d . . . . .
H5 H 0.6904 0.7782 0.0956 0.111 Uiso 1 1 calc R U . . .
C29 C 0.6174(5) 0.9816(6) 0.2224(6) 0.086(3) Uani 1 1 d . . . . .
C8 C 0.8668(5) 0.7194(6) 0.3524(6) 0.098(4) Uani 1 1 d . . . . .
H8A H 0.8831 0.6913 0.3158 0.147 Uiso 1 1 calc R U . . .
H8B H 0.8832 0.7011 0.4013 0.147 Uiso 1 1 calc R U . . .
H8C H 0.8745 0.7741 0.3487 0.147 Uiso 1 1 calc R U . . .
C3 C 0.8019(5) 0.7421(6) 0.2144(7) 0.089(3) Uani 1 1 d . . . . .
H3 H 0.8413 0.7417 0.2191 0.107 Uiso 1 1 calc R U . . .
C4 C 0.7694(6) 0.7604(8) 0.1470(7) 0.114(5) Uani 1 1 d . . . . .
H4 H 0.7865 0.7705 0.1059 0.137 Uiso 1 1 calc R U . . .
C33 C 0.5584(5) 0.9834(6) 0.4407(6) 0.093(4) Uani 1 1 d . . . . .
H33A H 0.5862 1.0012 0.4124 0.139 Uiso 1 1 calc R U . . .
H33B H 0.5669 1.0045 0.4902 0.139 Uiso 1 1 calc R U . . .
H33C H 0.5213 1.0005 0.4170 0.139 Uiso 1 1 calc R U . . .
C32 C 0.6279(6) 0.9965(8) 0.1474(7) 0.123(5) Uani 1 1 d . . . . .
H32A H 0.5938 1.0163 0.1172 0.185 Uiso 1 1 calc R U . . .
H32B H 0.6389 0.9488 0.1262 0.185 Uiso 1 1 calc R U . . .
H32C H 0.6578 1.0343 0.1493 0.185 Uiso 1 1 calc R U . . .
C31 C 0.6004(7) 1.0540(6) 0.2577(8) 0.139(6) Uani 1 1 d . . . . .
H31A H 0.6302 1.0921 0.2605 0.208 Uiso 1 1 calc R U . . .
H31B H 0.5939 1.0423 0.3070 0.208 Uiso 1 1 calc R U . . .
H31C H 0.5662 1.0744 0.2284 0.208 Uiso 1 1 calc R U . . .
C30 C 0.6691(5) 0.9504(8) 0.2738(9) 0.144(6) Uani 1 1 d . . . . .
H30A H 0.6823 0.9041 0.2525 0.216 Uiso 1 1 calc R U . . .
H30B H 0.6593 0.9380 0.3213 0.216 Uiso 1 1 calc R U . . .
H30C H 0.6986 0.9891 0.2802 0.216 Uiso 1 1 calc R U . . .
C18A C 0.6158(7) 0.4814(9) 0.2145(9) 0.108(6) Uani 0.739(12) 1 d D . P C 1
C19A C 0.5955(9) 0.4205(8) 0.2624(9) 0.141(5) Uani 0.739(12) 1 d D . P C 1
H19A H 0.6062 0.3698 0.2472 0.211 Uiso 0.739(12) 1 calc R U P C 1
H19B H 0.6123 0.4293 0.3135 0.211 Uiso 0.739(12) 1 calc R U P C 1
H19C H 0.5548 0.4233 0.2571 0.211 Uiso 0.739(12) 1 calc R U P C 1
C21A C 0.5902(8) 0.4689(10) 0.1345(9) 0.141(5) Uani 0.739(12) 1 d D . P C 1
H21A H 0.6011 0.4184 0.1189 0.211 Uiso 0.739(12) 1 calc R U P C 1
H21B H 0.5496 0.4717 0.1286 0.211 Uiso 0.739(12) 1 calc R U P C 1
H21C H 0.6036 0.5085 0.1046 0.211 Uiso 0.739(12) 1 calc R U P C 1
C18B C 0.6316(19) 0.492(2) 0.206(2) 0.108(6) Uani 0.261(12) 1 d D . P C 2
C21B C 0.588(2) 0.444(3) 0.157(3) 0.141(5) Uani 0.261(12) 1 d D . P C 2
H21D H 0.5620 0.4221 0.1853 0.211 Uiso 0.261(12) 1 calc R U P C 2
H21E H 0.5683 0.4757 0.1175 0.211 Uiso 0.261(12) 1 calc R U P C 2
H21F H 0.6072 0.4020 0.1353 0.211 Uiso 0.261(12) 1 calc R U P C 2
C19B C 0.663(3) 0.442(2) 0.267(2) 0.141(5) Uani 0.261(12) 1 d D . P C 2
H19D H 0.6368 0.4203 0.2959 0.211 Uiso 0.261(12) 1 calc R U P C 2
H19E H 0.6821 0.4006 0.2460 0.211 Uiso 0.261(12) 1 calc R U P C 2
H19F H 0.6907 0.4732 0.2991 0.211 Uiso 0.261(12) 1 calc R U P C 2

loop_
_atom_site_aniso_label
_atom_site_aniso_U_11
_atom_site_aniso_U_22
_atom_site_aniso_U_33
_atom_site_aniso_U_23
_atom_site_aniso_U_13
_atom_site_aniso_U_12
C23B 0.119(11) 0.091(11) 0.046(7) -0.014(7) 0.016(7) 0.018(9)
C26B 0.143(10) 0.126(8) 0.069(7) 0.004(6) 0.027(6) -0.008(7)
C24B 0.143(10) 0.126(8) 0.069(7) 0.004(6) 0.027(6) -0.008(7)
C25B 0.143(10) 0.126(8) 0.069(7) 0.004(6) 0.027(6) -0.008(7)
C23A 0.119(11) 0.091(11) 0.046(7) -0.014(7) 0.016(7) 0.018(9)
C24A 0.143(10) 0.126(8) 0.069(7) 0.004(6) 0.027(6) -0.008(7)
C25A 0.143(10) 0.126(8) 0.069(7) 0.004(6) 0.027(6) -0.008(7)
C26A 0.143(10) 0.126(8) 0.069(7) 0.004(6) 0.027(6) -0.008(7)
C12B 0.16(2) 0.109(15) 0.15(2) 0.022(16) -0.036(16) 0.049(16)
C11B 0.13(2) 0.050(19) 0.12(3) 0.018(18) -0.06(2) -0.029(17)
C10B 0.068(18) 0.047(15) 0.090(19) 0.000(13) -0.003(14) 0.027(13)
C9B 0.072(19) 0.035(15) 0.080(19) 0.011(15) -0.014(15) 0.038(17)
C13B 0.070(15) 0.051(11) 0.042(10) 0.012(9) 0.016(9) -0.002(11)
C14B 0.062(13) 0.049(6) 0.039(6) 0.009(5) -0.005(7) 0.018(8)
C15B 0.054(14) 0.048(11) 0.044(12) -0.010(9) -0.016(10) 0.014(11)
C16B 0.062(13) 0.049(6) 0.039(6) 0.009(5) -0.005(7) 0.018(8)
N2B 0.044(17) 0.065(17) 0.037(11) 0.011(11) 0.006(11) 0.006(11)
C9A 0.067(16) 0.06(2) 0.039(11) 0.003(11) 0.011(12) -0.010(13)
C12A 0.16(2) 0.109(15) 0.15(2) 0.022(16) -0.036(16) 0.049(16)
C11A 0.15(2) 0.052(16) 0.10(2) -0.004(14) -0.060(16) 0.010(16)
C10A 0.10(2) 0.060(15) 0.067(15) 0.027(12) 0.013(13) 0.020(14)
C13A 0.11(2) 0.084(16) 0.031(11) 0.012(10) -0.002(12) 0.015(15)
C14A 0.094(17) 0.094(19) 0.038(10) 0.013(10) -0.015(10) 0.015(13)
C15A 0.077(15) 0.083(14) 0.041(10) -0.005(9) -0.001(9) -0.006(12)
C16A 0.062(13) 0.049(6) 0.039(6) 0.009(5) -0.005(7) 0.018(8)
N2A 0.050(16) 0.076(18) 0.060(13) 0.012(12) 0.013(12) 0.016(11)
C20A 0.239(14) 0.061(7) 0.151(11) -0.013(6) 0.114(10) 0.031(8)
C20B 0.239(14) 0.061(7) 0.151(11) -0.013(6) 0.114(10) 0.031(8)
Ho1 0.0778(3) 0.0493(2) 0.0416(2) -0.00581(19) -0.00920(19) 0.0130(2)
Co2 0.1077(16) 0.0412(9) 0.0429(9) 0.000 0.0199(10) 0.000
Co1 0.1040(11) 0.0582(7) 0.0407(7) 0.0054(6) 0.0094(7) 0.0313(8)
O4 0.117(5) 0.038(3) 0.025(3) 0.005(2) 0.020(3) 0.019(3)
O9 0.072(4) 0.051(3) 0.061(4) 0.011(3) -0.011(3) -0.009(3)
O3 0.084(5) 0.047(3) 0.044(3) 0.004(3) 0.001(3) 0.002(3)
O8 0.072(5) 0.050(4) 0.061(4) -0.006(3) -0.010(3) 0.002(3)
O10 0.095(5) 0.061(4) 0.053(4) -0.007(3) 0.008(3) 0.020(4)
O12 0.085(5) 0.063(4) 0.063(4) -0.020(3) -0.018(3) 0.021(3)
O5 0.085(5) 0.073(4) 0.056(4) -0.016(3) -0.018(3) 0.038(4)
O6 0.132(7) 0.057(4) 0.070(5) -0.010(3) 0.052(5) -0.004(5)
O7 0.129(7) 0.056(4) 0.063(4) 0.015(3) 0.048(4) 0.027(4)
O1 0.077(5) 0.086(5) 0.054(4) 0.005(3) 0.007(3) 0.026(4)
O2 0.088(6) 0.085(5) 0.070(5) 0.003(4) -0.004(4) 0.025(4)
N1 0.087(7) 0.043(4) 0.043(4) 0.000(3) -0.001(4) 0.003(4)
O11 0.169(9) 0.084(5) 0.057(4) -0.011(4) 0.002(5) 0.011(5)
C28 0.073(7) 0.043(5) 0.068(7) 0.004(5) -0.020(5) 0.003(5)
C17 0.163(14) 0.046(6) 0.077(9) 0.002(6) 0.080(10) 0.012(8)
C7 0.101(9) 0.050(5) 0.042(5) 0.008(4) -0.004(5) -0.004(5)
C1 0.095(9) 0.049(5) 0.060(7) 0.002(5) 0.010(6) 0.020(5)
C6 0.078(8) 0.063(6) 0.059(6) 0.002(5) 0.001(6) -0.003(5)
C2 0.101(10) 0.065(6) 0.060(7) 0.002(5) 0.011(7) 0.016(6)
C22 0.103(9) 0.073(7) 0.046(6) 0.002(5) 0.000(6) 0.023(6)
C5 0.099(10) 0.120(10) 0.057(7) 0.018(6) 0.009(7) -0.005(8)
C29 0.082(8) 0.073(7) 0.093(8) -0.005(6) -0.009(7) -0.019(6)
C8 0.105(11) 0.083(8) 0.095(9) -0.017(6) -0.012(7) 0.011(7)
C3 0.085(9) 0.094(8) 0.085(8) 0.009(7) 0.003(7) 0.003(7)
C4 0.094(11) 0.165(13) 0.087(9) 0.023(9) 0.025(8) -0.014(10)
C33 0.127(11) 0.067(7) 0.084(8) -0.035(6) 0.018(7) -0.005(7)
C32 0.150(13) 0.126(11) 0.096(10) -0.025(8) 0.028(9) -0.073(10)
C31 0.209(17) 0.068(8) 0.154(13) -0.026(8) 0.076(12) -0.052(9)
C30 0.070(9) 0.151(13) 0.191(16) 0.001(11) -0.031(10) -0.027(9)
C18A 0.153(18) 0.074(9) 0.121(13) -0.015(9) 0.092(12) 0.016(10)
C19A 0.239(14) 0.061(7) 0.151(11) -0.013(6) 0.114(10) 0.031(8)
C21A 0.239(14) 0.061(7) 0.151(11) -0.013(6) 0.114(10) 0.031(8)
C18B 0.153(18) 0.074(9) 0.121(13) -0.015(9) 0.092(12) 0.016(10)
C21B 0.239(14) 0.061(7) 0.151(11) -0.013(6) 0.114(10) 0.031(8)
C19B 0.239(14) 0.061(7) 0.151(11) -0.013(6) 0.114(10) 0.031(8)

loop_
_atom_type_symbol
_atom_type_description
_atom_type_scat_dispersion_real
_atom_type_scat_dispersion_imag
_atom_type_scat_source
C C 0.0033 0.0016 'International Tables Vol C Tables 4.2.6.8 and 6.1.1.4'
H H 0.0000 0.0000 'International Tables Vol C Tables 4.2.6.8 and 6.1.1.4'
N N 0.0061 0.0033 'International Tables Vol C Tables 4.2.6.8 and 6.1.1.4'
O O 0.0106 0.0060 'International Tables Vol C Tables 4.2.6.8 and 6.1.1.4'
Co Co 0.3494 0.9721 'International Tables Vol C Tables 4.2.6.8 and 6.1.1.4'
Ho Ho -0.2175 4.6783 'International Tables Vol C Tables 4.2.6.8 and 6.1.1.4'

loop_
_geom_angle_atom_site_label_1
_geom_angle_atom_site_label_2
_geom_angle_atom_site_label_3
_geom_angle
_geom_angle_site_symmetry_1
_geom_angle_site_symmetry_3
_geom_angle_publ_flag
C22 C23B C24B 116(3) . . ?
C22 C23B C26B 110(3) . . ?
C24B C23B C26B 106.2(14) . . ?
C22 C23B C25B 112(3) . . ?
C24B C23B C25B 105.9(14) . . ?
C26B C23B C25B 106.3(14) . . ?
C23B C26B H26A 109.5 . . ?
C23B C26B H26B 109.5 . . ?
H26A C26B H26B 109.5 . . ?
C23B C26B H26C 109.5 . . ?
H26A C26B H26C 109.5 . . ?
H26B C26B H26C 109.5 . . ?
C23B C24B H24A 109.5 . . ?
C23B C24B H24B 109.5 . . ?
H24A C24B H24B 109.5 . . ?
C23B C24B H24C 109.5 . . ?
H24A C24B H24C 109.5 . . ?
H24B C24B H24C 109.5 . . ?
C23B C25B H25A 109.5 . . ?
C23B C25B H25B 109.5 . . ?
H25A C25B H25B 109.5 . . ?
C23B C25B H25C 109.5 . . ?
H25A C25B H25C 109.5 . . ?
H25B C25B H25C 109.5 . . ?
C22 C23A C24A 111.0(13) . . ?
C22 C23A C25A 111.2(13) . . ?
C24A C23A C25A 110.5(10) . . ?
C22 C23A C26A 104.9(12) . . ?
C24A C23A C26A 109.7(11) . . ?
C25A C23A C26A 109.5(10) . . ?
C23A C24A H24D 109.5 . . ?
C23A C24A H24E 109.5 . . ?
H24D C24A H24E 109.5 . . ?
C23A C24A H24F 109.5 . . ?
H24D C24A H24F 109.5 . . ?
H24E C24A H24F 109.5 . . ?
C23A C25A H25D 109.5 . . ?
C23A C25A H25E 109.5 . . ?
H25D C25A H25E 109.5 . . ?
C23A C25A H25F 109.5 . . ?
H25D C25A H25F 109.5 . . ?
H25E C25A H25F 109.5 . . ?
C23A C26A H26D 109.5 . . ?
C23A C26A H26E 109.5 . . ?
H26D C26A H26E 109.5 . . ?
C23A C26A H26F 109.5 . . ?
H26D C26A H26F 109.5 . . ?
H26E C26A H26F 109.5 . . ?
C11B C12B H12A 109.5 . . ?
C11B C12B H12B 109.5 . . ?
H12A C12B H12B 109.5 . . ?
C11B C12B H12C 109.5 . . ?
H12A C12B H12C 109.5 . . ?
H12B C12B H12C 109.5 . . ?
C12B C11B C10B 116(3) . . ?
C12B C11B H11A 108.3 . . ?
C10B C11B H11A 108.3 . . ?
C12B C11B H11B 108.3 . . ?
C10B C11B H11B 108.3 . . ?
H11A C11B H11B 107.4 . . ?
C9B C10B C11B 114(3) . . ?
C9B C10B H10A 108.8 . . ?
C11B C10B H10A 108.8 . . ?
C9B C10B H10B 108.8 . . ?
C11B C10B H10B 108.8 . . ?
H10A C10B H10B 107.7 . . ?
N2B C9B C10B 119(4) . . ?
N2B C9B H9B1 107.6 . . ?
C10B C9B H9B1 107.6 . . ?
N2B C9B H9B2 107.6 . . ?
C10B C9B H9B2 107.6 . . ?
H9B1 C9B H9B2 107.1 . . ?
N2B C13B C16B 110.3(17) . . ?
N2B C13B H13A 109.6 . . ?
C16B C13B H13A 109.6 . . ?
N2B C13B H13B 109.6 . . ?
C16B C13B H13B 109.6 . . ?
H13A C13B H13B 108.1 . . ?
O5 C14B C15B 116.0(16) . . ?
O5 C14B H14A 108.3 . . ?
C15B C14B H14A 108.3 . . ?
O5 C14B H14B 108.3 . . ?
C15B C14B H14B 108.3 . . ?
H14A C14B H14B 107.4 . . ?
C14B C15B N2B 107.7(19) . . ?
C14B C15B H15A 110.2 . . ?
N2B C15B H15A 110.2 . . ?
C14B C15B H15B 110.2 . . ?
N2B C15B H15B 110.2 . . ?
H15A C15B H15B 108.5 . . ?
O4 C16B C13B 106.0(16) . . ?
O4 C16B H16A 110.5 . . ?
C13B C16B H16A 110.5 . . ?
O4 C16B H16B 110.5 . . ?
C13B C16B H16B 110.5 . . ?
H16A C16B H16B 108.7 . . ?
C13B N2B C9B 106(3) . . ?
C13B N2B C15B 111(2) . . ?
C9B N2B C15B 116(3) . . ?
C13B N2B Co1 109.5(15) . . ?
C9B N2B Co1 110(2) . . ?
C15B N2B Co1 105.1(16) . . ?
N2A C9A C10A 121(3) . . ?
N2A C9A H9A1 107.1 . . ?
C10A C9A H9A1 107.1 . . ?
N2A C9A H9A2 107.1 . . ?
C10A C9A H9A2 107.1 . . ?
H9A1 C9A H9A2 106.8 . . ?
C11A C12A H12D 109.5 . . ?
C11A C12A H12E 109.5 . . ?
H12D C12A H12E 109.5 . . ?
C11A C12A H12F 109.5 . . ?
H12D C12A H12F 109.5 . . ?
H12E C12A H12F 109.5 . . ?
C12A C11A C10A 107(3) . . ?
C12A C11A H11C 110.2 . . ?
C10A C11A H11C 110.2 . . ?
C12A C11A H11D 110.2 . . ?
C10A C11A H11D 110.2 . . ?
H11C C11A H11D 108.5 . . ?
C9A C10A C11A 114(3) . . ?
C9A C10A H10C 108.8 . . ?
C11A C10A H10C 108.8 . . ?
C9A C10A H10D 108.8 . . ?
C11A C10A H10D 108.8 . . ?
H10C C10A H10D 107.6 . . ?
N2A C13A C16A 113(2) . . ?
N2A C13A H13C 109.1 . . ?
C16A C13A H13C 109.1 . . ?
N2A C13A H13D 109.1 . . ?
C16A C13A H13D 109.1 . . ?
H13C C13A H13D 107.8 . . ?
O5 C14A C15A 107.9(14) . . ?
O5 C14A H14C 110.1 . . ?
C15A C14A H14C 110.1 . . ?
O5 C14A H14D 110.1 . . ?
C15A C14A H14D 110.1 . . ?
H14C C14A H14D 108.4 . . ?
N2A C15A C14A 108.6(16) . . ?
N2A C15A H15C 110.0 . . ?
C14A C15A H15C 110.0 . . ?
N2A C15A H15D 110.0 . . ?
C14A C15A H15D 110.0 . . ?
H15C C15A H15D 108.3 . . ?
O4 C16A C13A 114.9(15) . . ?
O4 C16A H16C 108.6 . . ?
C13A C16A H16C 108.6 . . ?
O4 C16A H16D 108.6 . . ?
C13A C16A H16D 108.6 . . ?
H16C C16A H16D 107.5 . . ?
C9A N2A C13A 116(3) . . ?
C9A N2A C15A 107(3) . . ?
C13A N2A C15A 110(2) . . ?
C9A N2A Co1 116(2) . . ?
C13A N2A Co1 98.7(16) . . ?
C15A N2A Co1 109.5(15) . . ?
C18A C20A H20A 109.5 . . ?
C18A C20A H20B 109.5 . . ?
H20A C20A H20B 109.5 . . ?
C18A C20A H20C 109.5 . . ?
H20A C20A H20C 109.5 . . ?
H20B C20A H20C 109.5 . . ?
C18B C20B H20D 109.5 . . ?
C18B C20B H20E 109.5 . . ?
H20D C20B H20E 109.5 . . ?
C18B C20B H20F 109.5 . . ?
H20D C20B H20F 109.5 . . ?
H20E C20B H20F 109.5 . . ?
O8 Ho1 O10 154.5(2) . . ?
O8 Ho1 O5 84.8(2) . . ?
O10 Ho1 O5 103.0(2) . . ?
O8 Ho1 O9 79.1(2) . 2_655 ?
O10 Ho1 O9 83.9(2) . 2_655 ?
O5 Ho1 O9 153.3(2) . 2_655 ?
O8 Ho1 O12 81.3(2) . . ?
O10 Ho1 O12 76.7(2) . . ?
O5 Ho1 O12 78.5(2) . . ?
O9 Ho1 O12 78.1(2) 2_655 . ?
O8 Ho1 O3 103.8(2) . 2_655 ?
O10 Ho1 O3 89.5(2) . 2_655 ?
O5 Ho1 O3 130.8(2) . 2_655 ?
O9 Ho1 O3 74.23(19) 2_655 2_655 ?
O12 Ho1 O3 150.2(2) . 2_655 ?
O8 Ho1 O4 127.3(2) . . ?
O10 Ho1 O4 77.30(19) . . ?
O5 Ho1 O4 65.4(2) . . ?
O9 Ho1 O4 140.9(2) 2_655 . ?
O12 Ho1 O4 128.65(19) . . ?
O3 Ho1 O4 71.63(19) 2_655 . ?
O8 Ho1 O3 72.23(19) . . ?
O10 Ho1 O3 132.6(2) . . ?
O5 Ho1 O3 80.9(2) . . ?
O9 Ho1 O3 113.6(2) 2_655 . ?
O12 Ho1 O3 147.7(2) . . ?
O3 Ho1 O3 57.5(3) 2_655 . ?
O4 Ho1 O3 61.28(16) . . ?
O8 Ho1 Co1 95.42(16) . . ?
O10 Ho1 Co1 104.52(15) . . ?
O5 Ho1 Co1 33.92(15) . . ?
O9 Ho1 Co1 167.95(14) 2_655 . ?
O12 Ho1 Co1 111.92(15) . . ?
O3 Ho1 Co1 96.95(15) 2_655 . ?
O4 Ho1 Co1 37.31(15) . . ?
O3 Ho1 Co1 54.37(14) . . ?
O8 Ho1 Co2 109.51(15) . . ?
O10 Ho1 Co2 94.41(15) . . ?
O5 Ho1 Co2 93.03(15) . . ?
O9 Ho1 Co2 112.32(14) 2_655 . ?
O12 Ho1 Co2 165.81(15) . . ?
O3 Ho1 Co2 38.11(14) 2_655 . ?
O4 Ho1 Co2 37.39(12) . . ?
O3 Ho1 Co2 38.38(13) . . ?
Co1 Ho1 Co2 59.12(3) . . ?
O8 Ho1 Ho1 62.94(14) . 2_655 ?
O10 Ho1 Ho1 130.09(17) . 2_655 ?
O5 Ho1 Ho1 116.14(15) . 2_655 ?
O9 Ho1 Ho1 74.89(14) 2_655 2_655 ?
O12 Ho1 Ho1 138.34(15) . 2_655 ?
O3 Ho1 Ho1 41.62(14) 2_655 2_655 ?
O4 Ho1 Ho1 91.51(11) . 2_655 ?
O3 Ho1 Ho1 38.69(14) . 2_655 ?
Co1 Ho1 Ho1 93.06(3) . 2_655 ?
Co2 Ho1 Ho1 55.710(18) . 2_655 ?
O6 Co2 O6 98.0(4) 2_655 . ?
O6 Co2 O4 95.5(3) 2_655 . ?
O6 Co2 O4 95.6(3) . . ?
O6 Co2 O4 95.6(3) 2_655 2_655 ?
O6 Co2 O4 95.5(3) . 2_655 ?
O4 Co2 O4 163.0(3) . 2_655 ?
O6 Co2 O3 164.4(3) 2_655 . ?
O6 Co2 O3 96.5(3) . . ?
O4 Co2 O3 77.5(2) . . ?
O4 Co2 O3 88.5(2) 2_655 . ?
O6 Co2 O3 96.5(3) 2_655 2_655 ?
O6 Co2 O3 164.4(3) . 2_655 ?
O4 Co2 O3 88.5(2) . 2_655 ?
O4 Co2 O3 77.5(2) 2_655 2_655 ?
O3 Co2 O3 69.7(4) . 2_655 ?
O6 Co2 Ho1 115.8(2) 2_655 . ?
O6 Co2 Ho1 130.4(2) . . ?
O4 Co2 Ho1 48.58(14) . . ?
O4 Co2 Ho1 114.69(15) 2_655 . ?
O3 Co2 Ho1 49.34(16) . . ?
O3 Co2 Ho1 45.21(17) 2_655 . ?
O6 Co2 Ho1 130.4(2) 2_655 2_655 ?
O6 Co2 Ho1 115.8(2) . 2_655 ?
O4 Co2 Ho1 114.69(15) . 2_655 ?
O4 Co2 Ho1 48.58(14) 2_655 2_655 ?
O3 Co2 Ho1 45.21(17) . 2_655 ?
O3 Co2 Ho1 49.34(16) 2_655 2_655 ?
Ho1 Co2 Ho1 68.58(4) . 2_655 ?
O1 Co1 O5 91.9(3) . . ?
O1 Co1 N1 91.9(3) . . ?
O5 Co1 N1 90.9(3) . . ?
O1 Co1 O7 88.5(3) . . ?
O5 Co1 O7 177.5(3) . . ?
N1 Co1 O7 91.5(3) . . ?
O1 Co1 O4 175.3(2) . . ?
O5 Co1 O4 84.9(3) . . ?
N1 Co1 O4 91.6(3) . . ?
O7 Co1 O4 94.5(3) . . ?
O1 Co1 N2B 96.9(8) . . ?
O5 Co1 N2B 91.7(9) . . ?
N1 Co1 N2B 170.8(8) . . ?
O7 Co1 N2B 85.7(9) . . ?
O4 Co1 N2B 79.9(8) . . ?
O1 Co1 N2A 80.9(8) . . ?
O5 Co1 N2A 79.2(8) . . ?
N1 Co1 N2A 167.4(8) . . ?
O7 Co1 N2A 98.5(8) . . ?
O4 Co1 N2A 95.2(7) . . ?
O1 Co1 Ho1 128.1(2) . . ?
O5 Co1 Ho1 42.8(2) . . ?
N1 Co1 Ho1 70.3(3) . . ?
O7 Co1 Ho1 138.0(3) . . ?
O4 Co1 Ho1 50.51(14) . . ?
N2B Co1 Ho1 106.1(9) . . ?
N2A Co1 Ho1 106.2(8) . . ?
C16A O4 Co1 96.1(9) . . ?
C16B O4 Co1 119.3(10) . . ?
C16A O4 Co2 133.3(9) . . ?
C16B O4 Co2 113.1(10) . . ?
Co1 O4 Co2 108.6(2) . . ?
C16A O4 Ho1 124.7(11) . . ?
C16B O4 Ho1 125.5(12) . . ?
Co1 O4 Ho1 92.2(2) . . ?
Co2 O4 Ho1 94.03(19) . . ?
C28 O9 Ho1 124.9(6) . 2_655 ?
N1 O3 Co2 111.0(4) . . ?
N1 O3 Ho1 142.7(5) . 2_655 ?
Co2 O3 Ho1 96.7(3) . 2_655 ?
N1 O3 Ho1 103.6(4) . . ?
Co2 O3 Ho1 92.3(2) . . ?
Ho1 O3 Ho1 99.7(2) 2_655 . ?
C28 O8 Ho1 146.9(6) . . ?
C22 O10 Ho1 138.4(7) . . ?
C33 O12 Ho1 128.9(6) . . ?
C33 O12 H13 115.5 . . ?
Ho1 O12 H13 115.5 . . ?
C14B O5 Co1 103.3(10) . . ?
C14A O5 Co1 115.4(10) . . ?
C14B O5 Ho1 130.2(12) . . ?
C14A O5 Ho1 139.2(10) . . ?
Co1 O5 Ho1 103.3(3) . . ?
C17 O6 Co2 132.0(8) . . ?
C17 O7 Co1 130.9(8) . . ?
C1 O1 Co1 126.3(7) . . ?
C2 O2 C8 117.9(9) . . ?
C7 N1 O3 118.2(8) . . ?
C7 N1 Co1 128.9(8) . . ?
O3 N1 Co1 112.8(6) . . ?
O8 C28 O9 124.3(9) . . ?
O8 C28 C29 116.9(8) . . ?
O9 C28 C29 118.8(10) . . ?
O6 C17 O7 125.4(10) . . ?
O6 C17 C18A 116.2(15) . . ?
O7 C17 C18A 118.0(15) . . ?
O6 C17 C18B 126(2) . . ?
O7 C17 C18B 108(2) . . ?
N1 C7 C6 123.0(9) . . ?
N1 C7 H7 118.5 . . ?
C6 C7 H7 118.5 . . ?
O1 C1 C6 125.4(11) . . ?
O1 C1 C2 116.6(9) . . ?
C6 C1 C2 118.0(10) . . ?
C5 C6 C1 120.3(11) . . ?
C5 C6 C7 118.5(10) . . ?
C1 C6 C7 121.0(10) . . ?
C3 C2 O2 123.9(12) . . ?
C3 C2 C1 120.7(11) . . ?
O2 C2 C1 115.5(10) . . ?
O11 C22 O10 123.4(11) . . ?
O11 C22 C23A 114.2(10) . . ?
O10 C22 C23A 122.3(11) . . ?
O11 C22 C23B 124.7(15) . . ?
O10 C22 C23B 111.5(16) . . ?
C4 C5 C6 120.2(11) . . ?
C4 C5 H5 119.9 . . ?
C6 C5 H5 119.9 . . ?
C32 C29 C31 111.4(10) . . ?
C32 C29 C28 111.7(9) . . ?
C31 C29 C28 107.4(10) . . ?
C32 C29 C30 112.8(12) . . ?
C31 C29 C30 106.4(11) . . ?
C28 C29 C30 106.7(9) . . ?
O2 C8 H8A 109.5 . . ?
O2 C8 H8B 109.5 . . ?
H8A C8 H8B 109.5 . . ?
O2 C8 H8C 109.5 . . ?
H8A C8 H8C 109.5 . . ?
H8B C8 H8C 109.5 . . ?
C2 C3 C4 121.4(12) . . ?
C2 C3 H3 119.3 . . ?
C4 C3 H3 119.3 . . ?
C5 C4 C3 119.4(12) . . ?
C5 C4 H4 120.3 . . ?
C3 C4 H4 120.3 . . ?
O12 C33 H33A 109.5 . . ?
O12 C33 H33B 109.5 . . ?
H33A C33 H33B 109.5 . . ?
O12 C33 H33C 109.5 . . ?
H33A C33 H33C 109.5 . . ?
H33B C33 H33C 109.5 . . ?
C29 C32 H32A 109.5 . . ?
C29 C32 H32B 109.5 . . ?
H32A C32 H32B 109.5 . . ?
C29 C32 H32C 109.5 . . ?
H32A C32 H32C 109.5 . . ?
H32B C32 H32C 109.5 . . ?
C29 C31 H31A 109.5 . . ?
C29 C31 H31B 109.5 . . ?
H31A C31 H31B 109.5 . . ?
C29 C31 H31C 109.5 . . ?
H31A C31 H31C 109.5 . . ?
H31B C31 H31C 109.5 . . ?
C29 C30 H30A 109.5 . . ?
C29 C30 H30B 109.5 . . ?
H30A C30 H30B 109.5 . . ?
C29 C30 H30C 109.5 . . ?
H30A C30 H30C 109.5 . . ?
H30B C30 H30C 109.5 . . ?
C17 C18A C21A 109.4(14) . . ?
C17 C18A C19A 108.9(11) . . ?
C21A C18A C19A 110.5(11) . . ?
C17 C18A C20A 109.4(14) . . ?
C21A C18A C20A 108.4(10) . . ?
C19A C18A C20A 110.2(11) . . ?
C18A C19A H19A 109.5 . . ?
C18A C19A H19B 109.5 . . ?
H19A C19A H19B 109.5 . . ?
C18A C19A H19C 109.5 . . ?
H19A C19A H19C 109.5 . . ?
H19B C19A H19C 109.5 . . ?
C18A C21A H21A 109.5 . . ?
C18A C21A H21B 109.5 . . ?
H21A C21A H21B 109.5 . . ?
C18A C21A H21C 109.5 . . ?
H21A C21A H21C 109.5 . . ?
H21B C21A H21C 109.5 . . ?
C20B C18B C21B 109.7(16) . . ?
C20B C18B C19B 109.2(16) . . ?
C21B C18B C19B 109.7(16) . . ?
C20B C18B C17 110(3) . . ?
C21B C18B C17 107(3) . . ?
C19B C18B C17 111(3) . . ?
C18B C21B H21D 109.5 . . ?
C18B C21B H21E 109.5 . . ?
H21D C21B H21E 109.5 . . ?
C18B C21B H21F 109.5 . . ?
H21D C21B H21F 109.5 . . ?
H21E C21B H21F 109.5 . . ?
C18B C19B H19D 109.5 . . ?
C18B C19B H19E 109.5 . . ?
H19D C19B H19E 109.5 . . ?
C18B C19B H19F 109.5 . . ?
H19D C19B H19F 109.5 . . ?
H19E C19B H19F 109.5 . . ?

loop_
_geom_bond_atom_site_label_1
_geom_bond_atom_site_label_2
_geom_bond_distance
_geom_bond_site_symmetry_2
_geom_bond_publ_flag
C23B C22 1.52(2) . ?
C23B C24B 1.546(17) . ?
C23B C26B 1.546(16) . ?
C23B C25B 1.551(16) . ?
C26B H26A 0.9800 . ?
C26B H26B 0.9800 . ?
C26B H26C 0.9800 . ?
C24B H24A 0.9800 . ?
C24B H24B 0.9800 . ?
C24B H24C 0.9800 . ?
C25B H25A 0.9800 . ?
C25B H25B 0.9800 . ?
C25B H25C 0.9800 . ?
C23A C22 1.493(16) . ?
C23A C24A 1.512(14) . ?
C23A C25A 1.521(13) . ?
C23A C26A 1.529(14) . ?
C24A H24D 0.9800 . ?
C24A H24E 0.9800 . ?
C24A H24F 0.9800 . ?
C25A H25D 0.9800 . ?
C25A H25E 0.9800 . ?
C25A H25F 0.9800 . ?
C26A H26D 0.9800 . ?
C26A H26E 0.9800 . ?
C26A H26F 0.9800 . ?
C12B C11B 1.43(3) . ?
C12B H12A 0.9800 . ?
C12B H12B 0.9800 . ?
C12B H12C 0.9800 . ?
C11B C10B 1.514(18) . ?
C11B H11A 0.9900 . ?
C11B H11B 0.9900 . ?
C10B C9B 1.507(17) . ?
C10B H10A 0.9900 . ?
C10B H10B 0.9900 . ?
C9B N2B 1.49(5) . ?
C9B H9B1 0.9900 . ?
C9B H9B2 0.9900 . ?
C13B N2B 1.48(3) . ?
C13B C16B 1.54(3) . ?
C13B H13A 0.9900 . ?
C13B H13B 0.9900 . ?
C14B O5 1.445(15) . ?
C14B C15B 1.51(3) . ?
C14B H14A 0.9900 . ?
C14B H14B 0.9900 . ?
C15B N2B 1.54(4) . ?
C15B H15A 0.9900 . ?
C15B H15B 0.9900 . ?
C16B O4 1.456(15) . ?
C16B H16A 0.9900 . ?
C16B H16B 0.9900 . ?
N2B Co1 2.01(3) . ?
C9A N2A 1.43(5) . ?
C9A C10A 1.512(17) . ?
C9A H9A1 0.9900 . ?
C9A H9A2 0.9900 . ?
C12A C11A 1.43(3) . ?
C12A H12D 0.9800 . ?
C12A H12E 0.9800 . ?
C12A H12F 0.9800 . ?
C11A C10A 1.515(17) . ?
C11A H11C 0.9900 . ?
C11A H11D 0.9900 . ?
C10A H10C 0.9900 . ?
C10A H10D 0.9900 . ?
C13A N2A 1.44(4) . ?
C13A C16A 1.51(3) . ?
C13A H13C 0.9900 . ?
C13A H13D 0.9900 . ?
C14A O5 1.473(15) . ?
C14A C15A 1.56(3) . ?
C14A H14C 0.9900 . ?
C14A H14D 0.9900 . ?
C15A N2A 1.48(3) . ?
C15A H15C 0.9900 . ?
C15A H15D 0.9900 . ?
C16A O4 1.450(13) . ?
C16A H16C 0.9900 . ?
C16A H16D 0.9900 . ?
N2A Co1 2.02(3) . ?
C20A C18A 1.529(14) . ?
C20A H20A 0.9800 . ?
C20A H20B 0.9800 . ?
C20A H20C 0.9800 . ?
C20B C18B 1.524(17) . ?
C20B H20D 0.9800 . ?
C20B H20E 0.9800 . ?
C20B H20F 0.9800 . ?
Ho1 O8 2.241(7) . ?
Ho1 O10 2.282(7) . ?
Ho1 O5 2.284(6) . ?
Ho1 O9 2.333(6) 2_655 ?
Ho1 O12 2.347(6) . ?
Ho1 O3 2.403(6) 2_655 ?
Ho1 O4 2.527(5) . ?
Ho1 O3 2.553(6) . ?
Ho1 Co1 3.2729(14) . ?
Ho1 Co2 3.3623(14) . ?
Ho1 Ho1 3.7887(10) 2_655 ?
Co2 O6 2.006(8) 2_655 ?
Co2 O6 2.007(8) . ?
Co2 O4 2.047(5) . ?
Co2 O4 2.047(5) 2_655 ?
Co2 O3 2.089(6) . ?
Co2 O3 2.089(6) 2_655 ?
Co2 Ho1 3.3624(14) 2_655 ?
Co1 O1 1.872(7) . ?
Co1 O5 1.877(6) . ?
Co1 N1 1.882(7) . ?
Co1 O7 1.907(7) . ?
Co1 O4 1.985(7) . ?
O9 C28 1.258(10) . ?
O9 Ho1 2.332(6) 2_655 ?
O3 N1 1.388(9) . ?
O3 Ho1 2.403(6) 2_655 ?
O8 C28 1.254(11) . ?
O10 C22 1.270(11) . ?
O12 C33 1.430(11) . ?
O12 H13 0.9500 . ?
O6 C17 1.242(15) . ?
O7 C17 1.279(15) . ?
O1 C1 1.291(11) . ?
O2 C2 1.377(11) . ?
O2 C8 1.415(13) . ?
N1 C7 1.268(11) . ?
O11 C22 1.249(12) . ?
C28 C29 1.536(14) . ?
C17 C18A 1.486(19) . ?
C17 C18B 1.57(4) . ?
C7 C6 1.444(14) . ?
C7 H7 0.9500 . ?
C1 C6 1.409(13) . ?
C1 C2 1.410(15) . ?
C6 C5 1.388(14) . ?
C2 C3 1.340(14) . ?
C5 C4 1.370(16) . ?
C5 H5 0.9500 . ?
C29 C32 1.485(15) . ?
C29 C31 1.518(15) . ?
C29 C30 1.542(16) . ?
C8 H8A 0.9800 . ?
C8 H8B 0.9800 . ?
C8 H8C 0.9800 . ?
C3 C4 1.397(15) . ?
C3 H3 0.9500 . ?
C4 H4 0.9500 . ?
C33 H33A 0.9800 . ?
C33 H33B 0.9800 . ?
C33 H33C 0.9800 . ?
C32 H32A 0.9800 . ?
C32 H32B 0.9800 . ?
C32 H32C 0.9800 . ?
C31 H31A 0.9800 . ?
C31 H31B 0.9800 . ?
C31 H31C 0.9800 . ?
C30 H30A 0.9800 . ?
C30 H30B 0.9800 . ?
C30 H30C 0.9800 . ?
C18A C21A 1.524(14) . ?
C18A C19A 1.526(14) . ?
C19A H19A 0.9800 . ?
C19A H19B 0.9800 . ?
C19A H19C 0.9800 . ?
C21A H21A 0.9800 . ?
C21A H21B 0.9800 . ?
C21A H21C 0.9800 . ?
C18B C21B 1.527(17) . ?
C18B C19B 1.529(17) . ?
C21B H21D 0.9800 . ?
C21B H21E 0.9800 . ?
C21B H21F 0.9800 . ?
C19B H19D 0.9800 . ?
C19B H19E 0.9800 . ?
C19B H19F 0.9800 . ?

loop_
_geom_torsion_atom_site_label_1
_geom_torsion_atom_site_label_2
_geom_torsion_atom_site_label_3
_geom_torsion_atom_site_label_4
_geom_torsion
_geom_torsion_site_symmetry_1
_geom_torsion_site_symmetry_2
_geom_torsion_site_symmetry_3
_geom_torsion_site_symmetry_4
_geom_torsion_publ_flag
C12B C11B C10B C9B -175(3) . . . . ?
C11B C10B C9B N2B 177(4) . . . . ?
O5 C14B C15B N2B 41(3) . . . . ?
N2B C13B C16B O4 32(2) . . . . ?
C16B C13B N2B C9B -161(2) . . . . ?
C16B C13B N2B C15B 73(2) . . . . ?
C16B C13B N2B Co1 -43(2) . . . . ?
C10B C9B N2B C13B -59(5) . . . . ?
C10B C9B N2B C15B 65(5) . . . . ?
C10B C9B N2B Co1 -176(3) . . . . ?
C14B C15B N2B C13B -135(2) . . . . ?
C14B C15B N2B C9B 105(3) . . . . ?
C14B C15B N2B Co1 -16(2) . . . . ?
N2A C9A C10A C11A -176(3) . . . . ?
C12A C11A C10A C9A -76(4) . . . . ?
O5 C14A C15A N2A -4(2) . . . . ?
N2A C13A C16A O4 -58(3) . . . . ?
C10A C9A N2A C13A -63(5) . . . . ?
C10A C9A N2A C15A 60(4) . . . . ?
C10A C9A N2A Co1 -178(3) . . . . ?
C16A C13A N2A C9A -92(3) . . . . ?
C16A C13A N2A C15A 147.0(19) . . . . ?
C16A C13A N2A Co1 33(2) . . . . ?
C14A C15A N2A C9A 158(2) . . . . ?
C14A C15A N2A C13A -76(2) . . . . ?
C14A C15A N2A Co1 32(2) . . . . ?
C13A C16A O4 Co1 43(2) . . . . ?
C13A C16A O4 Co2 165.3(14) . . . . ?
C13A C16A O4 Ho1 -54(2) . . . . ?
C13B C16B O4 Co1 -7(2) . . . . ?
C13B C16B O4 Co2 122.1(14) . . . . ?
C13B C16B O4 Ho1 -124.5(15) . . . . ?
C15B C14B O5 Co1 -44(2) . . . . ?
C15B C14B O5 Ho1 77(2) . . . . ?
C15A C14A O5 Co1 -29.0(19) . . . . ?
C15A C14A O5 Ho1 131.4(14) . . . . ?
O1 Co1 O5 C14B -71.5(11) . . . . ?
N1 Co1 O5 C14B -163.4(12) . . . . ?
O4 Co1 O5 C14B 105.1(11) . . . . ?
N2B Co1 O5 C14B 25.4(13) . . . . ?
Ho1 Co1 O5 C14B 137.5(12) . . . . ?
O1 Co1 O5 C14A -42.0(11) . . . . ?
N1 Co1 O5 C14A -133.9(11) . . . . ?
O4 Co1 O5 C14A 134.6(11) . . . . ?
N2A Co1 O5 C14A 38.3(13) . . . . ?
Ho1 Co1 O5 C14A 167.0(12) . . . . ?
O1 Co1 O5 Ho1 151.0(3) . . . . ?
N1 Co1 O5 Ho1 59.1(4) . . . . ?
O4 Co1 O5 Ho1 -32.4(3) . . . . ?
N2B Co1 O5 Ho1 -112.1(8) . . . . ?
N2A Co1 O5 Ho1 -128.7(8) . . . . ?
O5 Co1 O1 C1 -110.6(7) . . . . ?
N1 Co1 O1 C1 -19.6(7) . . . . ?
O7 Co1 O1 C1 71.9(7) . . . . ?
N2B Co1 O1 C1 157.4(11) . . . . ?
N2A Co1 O1 C1 170.7(11) . . . . ?
Ho1 Co1 O1 C1 -85.8(7) . . . . ?
Co2 O3 N1 C7 126.7(7) . . . . ?
Ho1 O3 N1 C7 -8.4(12) 2_655 . . . ?
Ho1 O3 N1 C7 -135.4(6) . . . . ?
Co2 O3 N1 Co1 -50.5(5) . . . . ?
Ho1 O3 N1 Co1 174.4(4) 2_655 . . . ?
Ho1 O3 N1 Co1 47.4(5) . . . . ?
O1 Co1 N1 C7 16.7(8) . . . . ?
O5 Co1 N1 C7 108.6(8) . . . . ?
O7 Co1 N1 C7 -71.9(8) . . . . ?
O4 Co1 N1 C7 -166.5(8) . . . . ?
N2A Co1 N1 C7 71(4) . . . . ?
Ho1 Co1 N1 C7 146.8(8) . . . . ?
O1 Co1 N1 O3 -166.5(5) . . . . ?
O5 Co1 N1 O3 -74.6(5) . . . . ?
O7 Co1 N1 O3 104.9(5) . . . . ?
O4 Co1 N1 O3 10.4(5) . . . . ?
N2A Co1 N1 O3 -112(4) . . . . ?
Ho1 Co1 N1 O3 -36.3(4) . . . . ?
Ho1 O8 C28 O9 32.6(17) . . . . ?
Ho1 O8 C28 C29 -149.2(8) . . . . ?
Ho1 O9 C28 O8 1.2(13) 2_655 . . . ?
Ho1 O9 C28 C29 -177.0(6) 2_655 . . . ?
Co2 O6 C17 O7 -16.3(17) . . . . ?
Co2 O6 C17 C18A 156.4(8) . . . . ?
Co2 O6 C17 C18B 173.9(16) . . . . ?
Co1 O7 C17 O6 -5.0(17) . . . . ?
Co1 O7 C17 C18A -177.6(7) . . . . ?
Co1 O7 C17 C18B 166.3(14) . . . . ?
O3 N1 C7 C6 176.6(7) . . . . ?
Co1 N1 C7 C6 -6.7(13) . . . . ?
Co1 O1 C1 C6 13.4(13) . . . . ?
Co1 O1 C1 C2 -169.5(6) . . . . ?
O1 C1 C6 C5 178.1(10) . . . . ?
C2 C1 C6 C5 1.1(14) . . . . ?
O1 C1 C6 C7 3.3(15) . . . . ?
C2 C1 C6 C7 -173.7(9) . . . . ?
N1 C7 C6 C5 178.2(9) . . . . ?
N1 C7 C6 C1 -6.9(14) . . . . ?
C8 O2 C2 C3 10.5(15) . . . . ?
C8 O2 C2 C1 -169.1(9) . . . . ?
O1 C1 C2 C3 -179.0(9) . . . . ?
C6 C1 C2 C3 -1.7(15) . . . . ?
O1 C1 C2 O2 0.6(13) . . . . ?
C6 C1 C2 O2 177.9(8) . . . . ?
Ho1 O10 C22 O11 -10.2(17) . . . . ?
Ho1 O10 C22 C23A 165.9(8) . . . . ?
Ho1 O10 C22 C23B 176.8(15) . . . . ?
C24A C23A C22 O11 -165.2(11) . . . . ?
C25A C23A C22 O11 -41.8(14) . . . . ?
C26A C23A C22 O11 76.4(12) . . . . ?
C24A C23A C22 O10 18.3(16) . . . . ?
C25A C23A C22 O10 141.7(11) . . . . ?
C26A C23A C22 O10 -100.0(12) . . . . ?
C24B C23B C22 O11 171.5(19) . . . . ?
C26B C23B C22 O11 -68(2) . . . . ?
C25B C23B C22 O11 50(3) . . . . ?
C24B C23B C22 O10 -16(3) . . . . ?
C26B C23B C22 O10 105(2) . . . . ?
C25B C23B C22 O10 -137.1(19) . . . . ?
C1 C6 C5 C4 1.2(18) . . . . ?
C7 C6 C5 C4 176.1(11) . . . . ?
O8 C28 C29 C32 178.0(10) . . . . ?
O9 C28 C29 C32 -3.7(15) . . . . ?
O8 C28 C29 C31 -59.6(12) . . . . ?
O9 C28 C29 C31 118.8(11) . . . . ?
O8 C28 C29 C30 54.2(13) . . . . ?
O9 C28 C29 C30 -127.4(11) . . . . ?
O2 C2 C3 C4 -179.5(11) . . . . ?
C1 C2 C3 C4 0.1(18) . . . . ?
C6 C5 C4 C3 -3(2) . . . . ?
C2 C3 C4 C5 2(2) . . . . ?
O6 C17 C18A C21A 38.5(15) . . . . ?
O7 C17 C18A C21A -148.3(11) . . . . ?
O6 C17 C18A C19A -82.4(15) . . . . ?
O7 C17 C18A C19A 90.9(14) . . . . ?
O6 C17 C18A C20A 157.1(11) . . . . ?
O7 C17 C18A C20A -29.6(15) . . . . ?
O6 C17 C18B C20B 102(3) . . . . ?
O7 C17 C18B C20B -69(3) . . . . ?
O6 C17 C18B C21B -17(3) . . . . ?
O7 C17 C18B C21B 172.0(18) . . . . ?
O6 C17 C18B C19B -137(2) . . . . ?
O7 C17 C18B C19B 52(2) . . . . ?
